data_4345474
loop_
_publ_author_name
'Maity, Dilip Kumar'
'Otake, Kenichi'
'Ghosh, Saheli'
'Kitagawa, Hiroshi'
'Ghoshal, Debajyoti'

_publ_section_title
;
 Sulfonic Group Functionalized Mixed Ligand Coordination Polymers:
 Synthesis, Characterization, Water Sorption, and Proton Conduction
 Studies.
;
_journal_issue 3
_journal_name_full 'Inorganic chemistry'
_journal_page_first 1581
_journal_page_last 1590
_journal_paper_doi 10.1021/acs.inorgchem.6b02674
_journal_volume 56
_journal_year 2017
_chemical_formula_sum 'C20 H20 N2 O9 S Zn'
_chemical_formula_weight 529.81
_space_group_crystal_system triclinic
_space_group_IT_number 2
_space_group_name_Hall '-P 1'
_space_group_name_H-M_alt 'P -1'
_symmetry_space_group_name_Hall '-P 1'
_symmetry_space_group_name_H-M 'P -1'
_atom_sites_solution_hydrogens mixed
_audit_creation_method SHELXL-2016/4
_cell_angle_alpha 79.092(5)
_cell_angle_beta 76.637(5)
_cell_angle_gamma 66.689(5)
_cell_formula_units_Z 2
_cell_length_a 7.861(5)
_cell_length_b 9.523(5)
_cell_length_c 15.901(5)
_cell_measurement_reflns_used 250
_cell_measurement_temperature 298(2)
_cell_measurement_theta_max 27.5
_cell_measurement_theta_min 2.3
_cell_volume 1057.2(9)
_computing_cell_refinement 'SMART APEX II'
_computing_data_collection 'SMART APEX II (BRUKER,2010)'
_computing_data_reduction 'SAINT (BRUKER,2000)'
_computing_molecular_graphics 'Ortep-3v2 for windows (Farrugia,1997)'
_computing_publication_material 'PLATON (Spek, 2008)'
_computing_structure_refinement 'SHELXL-2016/4 (Sheldrick, 2016)'
_computing_structure_solution 'SHELXS-2016/4 (Sheldrick, 2016)'
_diffrn_ambient_temperature 298(2)
_diffrn_measured_fraction_theta_full 0.999
_diffrn_measured_fraction_theta_max 0.994
_diffrn_measurement_device_type 'CCD area detector'
_diffrn_measurement_method 'phi and omega scans'
_diffrn_radiation_type MoK\a
_diffrn_radiation_wavelength 0.71073
_diffrn_reflns_av_R_equivalents 0.0239
_diffrn_reflns_av_unetI/netI 0.0239
_diffrn_reflns_Laue_measured_fraction_full 0.999
_diffrn_reflns_Laue_measured_fraction_max 0.994
_diffrn_reflns_limit_h_max 10
_diffrn_reflns_limit_h_min -10
_diffrn_reflns_limit_k_max 12
_diffrn_reflns_limit_k_min -12
_diffrn_reflns_limit_l_max 20
_diffrn_reflns_limit_l_min -20
_diffrn_reflns_number 18252
_diffrn_reflns_point_group_measured_fraction_full 0.999
_diffrn_reflns_point_group_measured_fraction_max 0.994
_diffrn_reflns_theta_full 25.242
_diffrn_reflns_theta_max 27.541
_diffrn_reflns_theta_min 2.343
_diffrn_source 'fine-focus sealed tube'
_exptl_absorpt_coefficient_mu 1.318
_exptl_absorpt_correction_T_max 0.9542
_exptl_absorpt_correction_T_min 0.8564
_exptl_absorpt_correction_type multi-scan
_exptl_absorpt_process_details
;
'XPREP' - A PROGRAM DATA PREPARATION & RECIPROCAL 
SPACE EXPLORATION,
Bruker Analytical X-ray Systems, 1997
;
_exptl_crystal_colour White
_exptl_crystal_density_diffrn 1.664
_exptl_crystal_description Block
_exptl_crystal_F_000 544
_exptl_crystal_size_max 0.20
_exptl_crystal_size_mid 0.10
_exptl_crystal_size_min 0.10
_refine_diff_density_max 0.285
_refine_diff_density_min -0.373
_refine_diff_density_rms 0.066
_refine_ls_extinction_method none
_refine_ls_goodness_of_fit_ref 1.059
_refine_ls_hydrogen_treatment mixed
_refine_ls_matrix_type full
_refine_ls_number_parameters 362
_refine_ls_number_reflns 4850
_refine_ls_number_restraints 0
_refine_ls_restrained_S_all 1.059
_refine_ls_R_factor_all 0.0344
_refine_ls_R_factor_gt 0.0286
_refine_ls_shift/su_max 0.001
_refine_ls_shift/su_mean 0.000
_refine_ls_structure_factor_coef Fsqd
_refine_ls_weighting_details 'w=1/[\s^2^(Fo^2^)+(0.0401P)^2^+0.4136P] where P=(Fo^2^+2Fc^2^)/3'
_refine_ls_weighting_scheme calc
_refine_ls_wR_factor_gt 0.0739
_refine_ls_wR_factor_ref 0.0769
_reflns_Friedel_coverage 0.000
_reflns_number_gt 4262
_reflns_number_total 4850
_reflns_threshold_expression 'I > 2\s(I)'
_cod_data_source_file ic6b02674_si_002.cif
_cod_data_source_block DG-1
_cod_database_code 4345474
_shelx_shelxl_version_number 2016/4
_shelx_space_group_comment
;
The symmetry employed for this shelxl refinement is uniquely defined
by the following loop, which should always be used as a source of
symmetry information in preference to the above space-group names.
They are only intended as comments.
;

loop_
_space_group_symop_operation_xyz
'x, y, z'
'-x, -y, -z'

loop_
_atom_site_label
_atom_site_type_symbol
_atom_site_fract_x
_atom_site_fract_y
_atom_site_fract_z
_atom_site_U_iso_or_equiv
_atom_site_adp_type
_atom_site_occupancy
_atom_site_site_symmetry_order
_atom_site_calc_flag
_atom_site_refinement_flags_posn
_atom_site_refinement_flags_adp
ZN1 Zn 0.77815(3) 0.33307(2) 0.96339(2) 0.02696(8) Uani 1 1 d . .
S1 S 0.31703(7) 0.14219(5) 0.69340(3) 0.02848(11) Uani 1 1 d . .
O5 O 0.3374(2) 0.04165(17) 0.63050(9) 0.0414(4) Uani 1 1 d . .
O7 O 0.7021(2) -0.44673(15) 0.93262(9) 0.0392(4) Uani 1 1 d . .
O3 O 0.1317(2) 0.1838(2) 0.74757(9) 0.0463(4) Uani 1 1 d . .
O4 O 0.3677(3) 0.27295(18) 0.65674(11) 0.0525(4) Uani 1 1 d . .
O6 O 0.7286(3) -0.45668(17) 0.79205(9) 0.0471(4) Uani 1 1 d . .
N1 N 0.7982(2) 0.32176(18) 1.08894(9) 0.0271(3) Uani 1 1 d . .
C7 C 0.6781(3) -0.1392(2) 0.89653(11) 0.0218(3) Uani 1 1 d . .
C4 C 0.4740(3) 0.0299(2) 0.76639(10) 0.0234(3) Uani 1 1 d . .
C3 C 0.5222(3) 0.1045(2) 0.81873(11) 0.0244(4) Uani 1 1 d . .
C1 C 0.6913(3) 0.1004(2) 0.93475(11) 0.0243(4) Uani 1 1 d . .
C8 C 0.6936(3) -0.3862(2) 0.85475(11) 0.0247(4) Uani 1 1 d . .
N2 N 0.7907(3) 0.3852(2) 1.65853(12) 0.0417(5) Uani 1 1 d . .
C5 C 0.5354(3) -0.1288(2) 0.77572(11) 0.0234(4) Uani 1 1 d . .
C2 C 0.6283(2) 0.01990(19) 0.88283(11) 0.0217(3) Uani 1 1 d . .
C6 C 0.6353(2) -0.21425(19) 0.84210(10) 0.0213(3) Uani 1 1 d . .
C11 C 0.8746(3) 0.3131(2) 1.25293(11) 0.0313(4) Uani 1 1 d . .
C18 C 0.8124(4) 0.2450(3) 1.64602(15) 0.0453(5) Uani 1 1 d . .
C10 C 0.8862(3) 0.1822(2) 1.22302(12) 0.0327(4) Uani 1 1 d . .
C16 C 0.7717(3) 0.3330(3) 1.49917(13) 0.0406(5) Uani 1 1 d . .
C12 C 0.8235(4) 0.4481(3) 1.19887(14) 0.0446(6) Uani 1 1 d . .
C20 C 0.7534(4) 0.4764(3) 1.51433(15) 0.0467(6) Uani 1 1 d . .
C14 C 0.9155(3) 0.3111(3) 1.34145(12) 0.0406(5) Uani 1 1 d . .
H14A H 1.026323 0.221449 1.352100 0.049 Uiso 1 1 calc R U
H14B H 0.941543 0.401986 1.342814 0.049 Uiso 1 1 calc R U
C19 C 0.7633(4) 0.5004(3) 1.59504(16) 0.0460(6) Uani 1 1 d . .
C17 C 0.8034(4) 0.2156(3) 1.56704(15) 0.0446(5) Uani 1 1 d . .
C9 C 0.8486(3) 0.1905(2) 1.14120(12) 0.0282(4) Uani 1 1 d . .
C15 C 0.7519(4) 0.3072(4) 1.41166(14) 0.0594(8) Uani 1 1 d . .
H15A H 0.740087 0.208258 1.416528 0.071 Uiso 1 1 calc R U
H15B H 0.637396 0.385865 1.395144 0.071 Uiso 1 1 calc R U
C13 C 0.7852(4) 0.4496(2) 1.11836(14) 0.0433(6) Uani 1 1 d . .
O1 O 0.6519(2) 0.24382(15) 0.91114(10) 0.0375(3) Uani 1 1 d . .
O2 O 0.7803(2) 0.03010(15) 0.99422(9) 0.0335(3) Uani 1 1 d . .
O1W O 1.0542(2) 0.23822(18) 0.91537(11) 0.0358(3) Uani 1 1 d . .
O2W O 0.2792(4) 0.1291(3) 0.45347(15) 0.0716(7) Uani 1 1 d . .
H1WA H 1.067(4) 0.228(3) 0.8720(19) 0.045(8) Uiso 1 1 d . .
H1WB H 1.107(4) 0.155(4) 0.946(2) 0.065(9) Uiso 1 1 d . .
H5 H 0.506(3) -0.180(2) 0.7404(14) 0.033(6) Uiso 1 1 d . .
H3 H 0.480(3) 0.214(2) 0.8117(13) 0.026(5) Uiso 1 1 d . .
H7 H 0.742(3) -0.197(2) 0.9413(13) 0.028(5) Uiso 1 1 d . .
H9 H 0.860(3) 0.102(3) 1.1202(14) 0.029(5) Uiso 1 1 d . .
H10 H 0.931(3) 0.084(3) 1.2561(16) 0.047(7) Uiso 1 1 d . .
H12 H 0.817(4) 0.539(3) 1.2161(18) 0.060(8) Uiso 1 1 d . .
H20 H 0.736(4) 0.562(3) 1.4679(19) 0.064(8) Uiso 1 1 d . .
H13 H 0.754(4) 0.544(3) 1.0785(19) 0.062(8) Uiso 1 1 d . .
H18 H 0.827(4) 0.171(3) 1.6929(19) 0.061(8) Uiso 1 1 d . .
H19 H 0.753(4) 0.584(3) 1.6017(18) 0.051(8) Uiso 1 1 d . .
H17 H 0.814(4) 0.114(4) 1.5622(19) 0.067(9) Uiso 1 1 d . .
H2WA H 0.272(5) 0.107(4) 0.508(3) 0.081(11) Uiso 1 1 d . .
H2WB H 0.366(6) 0.091(5) 0.434(3) 0.086(15) Uiso 1 1 d . .
H2 H 0.796(4) 0.396(3) 1.708(2) 0.069(9) Uiso 1 1 d . .

loop_
_atom_site_aniso_label
_atom_site_aniso_U_11
_atom_site_aniso_U_22
_atom_site_aniso_U_33
_atom_site_aniso_U_23
_atom_site_aniso_U_13
_atom_site_aniso_U_12
ZN1 0.04590(15) 0.01787(11) 0.02208(11) -0.00113(8) -0.01604(9) -0.01181(10)
S1 0.0374(3) 0.0251(2) 0.0206(2) -0.00050(17) -0.01423(19) -0.0051(2)
O5 0.0561(10) 0.0394(8) 0.0270(7) -0.0093(6) -0.0198(7) -0.0064(7)
O7 0.0748(11) 0.0177(6) 0.0285(7) 0.0019(5) -0.0232(7) -0.0146(7)
O3 0.0357(8) 0.0608(10) 0.0313(7) -0.0102(7) -0.0147(6) 0.0009(7)
O4 0.0764(13) 0.0353(9) 0.0507(9) 0.0182(7) -0.0338(9) -0.0233(8)
O6 0.0850(13) 0.0260(7) 0.0318(7) -0.0104(6) -0.0132(8) -0.0171(8)
N1 0.0387(9) 0.0250(8) 0.0198(7) -0.0036(6) -0.0093(6) -0.0112(7)
C7 0.0267(9) 0.0192(8) 0.0208(8) -0.0006(6) -0.0090(7) -0.0077(7)
C4 0.0283(9) 0.0223(8) 0.0188(7) 0.0001(6) -0.0085(7) -0.0071(7)
C3 0.0303(10) 0.0177(8) 0.0249(8) -0.0009(6) -0.0080(7) -0.0075(7)
C1 0.0277(9) 0.0209(8) 0.0261(8) -0.0058(7) -0.0068(7) -0.0082(7)
C8 0.0309(10) 0.0202(8) 0.0260(8) -0.0028(7) -0.0101(7) -0.0096(7)
N2 0.0454(11) 0.0572(12) 0.0253(8) -0.0144(8) -0.0107(8) -0.0148(9)
C5 0.0305(10) 0.0237(9) 0.0196(7) -0.0037(6) -0.0078(7) -0.0111(7)
C2 0.0267(9) 0.0193(8) 0.0217(8) -0.0032(6) -0.0073(7) -0.0089(7)
C6 0.0267(9) 0.0183(8) 0.0198(7) -0.0020(6) -0.0057(7) -0.0084(7)
C11 0.0323(10) 0.0442(11) 0.0202(8) -0.0069(8) -0.0064(7) -0.0144(9)
C18 0.0544(15) 0.0515(14) 0.0319(11) 0.0001(10) -0.0126(10) -0.0208(12)
C10 0.0421(12) 0.0325(10) 0.0247(9) 0.0031(8) -0.0111(8) -0.0148(9)
C16 0.0434(12) 0.0641(15) 0.0232(9) -0.0131(9) -0.0031(8) -0.0270(11)
C12 0.0751(17) 0.0316(11) 0.0334(11) -0.0106(9) -0.0211(11) -0.0167(11)
C20 0.0575(15) 0.0497(14) 0.0318(11) -0.0009(10) -0.0166(10) -0.0155(12)
C14 0.0411(12) 0.0602(14) 0.0244(9) -0.0078(9) -0.0117(9) -0.0178(11)
C19 0.0537(15) 0.0400(13) 0.0447(13) -0.0155(10) -0.0148(11) -0.0093(11)
C17 0.0538(15) 0.0501(14) 0.0368(11) -0.0129(10) -0.0041(10) -0.0250(12)
C9 0.0373(11) 0.0259(9) 0.0254(8) -0.0028(7) -0.0089(8) -0.0140(8)
C15 0.0667(17) 0.109(2) 0.0266(10) -0.0215(13) -0.0018(11) -0.0552(18)
C13 0.0778(17) 0.0252(10) 0.0306(10) -0.0023(8) -0.0242(11) -0.0152(11)
O1 0.0558(9) 0.0194(6) 0.0474(8) -0.0013(6) -0.0300(7) -0.0137(6)
O2 0.0460(8) 0.0283(7) 0.0328(7) -0.0021(5) -0.0213(6) -0.0132(6)
O1W 0.0479(9) 0.0310(8) 0.0260(7) -0.0019(6) -0.0096(7) -0.0107(7)
O2W 0.0663(15) 0.0833(16) 0.0390(11) -0.0106(11) -0.0212(10) 0.0082(13)

loop_
_atom_type_symbol
_atom_type_description
_atom_type_scat_dispersion_real
_atom_type_scat_dispersion_imag
_atom_type_scat_source
C C 0.0033 0.0016 'International Tables Vol C Tables 4.2.6.8 and 6.1.1.4'
N N 0.0061 0.0033 'International Tables Vol C Tables 4.2.6.8 and 6.1.1.4'
O O 0.0106 0.0060 'International Tables Vol C Tables 4.2.6.8 and 6.1.1.4'
Zn Zn 0.2839 1.4301 'International Tables Vol C Tables 4.2.6.8 and 6.1.1.4'
S S 0.1246 0.1234 'International Tables Vol C Tables 4.2.6.8 and 6.1.1.4'
H H 0.0000 0.0000 'International Tables Vol C Tables 4.2.6.8 and 6.1.1.4'

loop_
_geom_angle_atom_site_label_1
_geom_angle_atom_site_label_2
_geom_angle_atom_site_label_3
_geom_angle
_geom_angle_site_symmetry_1
_geom_angle_site_symmetry_3
O1 ZN1 O7 112.52(7) . 1_565
O1 ZN1 O1W 106.53(8) . .
O7 ZN1 O1W 107.35(7) 1_565 .
O1 ZN1 N1 130.52(7) . .
O7 ZN1 N1 99.31(6) 1_565 .
O1W ZN1 N1 98.29(7) . .
O4 S1 O5 114.39(10) . .
O4 S1 O3 112.84(11) . .
O5 S1 O3 111.09(10) . .
O4 S1 C4 106.97(10) . .
O5 S1 C4 106.30(9) . .
O3 S1 C4 104.44(9) . .
C8 O7 ZN1 121.86(12) . 1_545
C9 N1 C13 117.53(16) . .
C9 N1 ZN1 123.51(12) . .
C13 N1 ZN1 118.33(13) . .
C6 C7 C2 120.32(15) . .
C5 C4 C3 120.42(15) . .
C5 C4 S1 120.61(13) . .
C3 C4 S1 118.78(14) . .
C4 C3 C2 120.04(16) . .
O2 C1 O1 123.21(16) . .
O2 C1 C2 121.54(16) . .
O1 C1 C2 115.21(15) . .
O6 C8 O7 125.21(17) . .
O6 C8 C6 119.83(16) . .
O7 C8 C6 114.96(15) . .
C18 N2 C19 121.8(2) . .
C4 C5 C6 119.86(15) . .
C3 C2 C7 119.46(15) . .
C3 C2 C1 119.62(15) . .
C7 C2 C1 120.90(15) . .
C7 C6 C5 119.64(16) . .
C7 C6 C8 120.67(15) . .
C5 C6 C8 119.69(15) . .
C12 C11 C10 117.44(17) . .
C12 C11 C14 120.28(19) . .
C10 C11 C14 122.28(19) . .
N2 C18 C17 120.4(2) . .
C11 C10 C9 119.81(18) . .
C20 C16 C17 118.06(19) . .
C20 C16 C15 120.4(2) . .
C17 C16 C15 121.5(2) . .
C11 C12 C13 120.1(2) . .
C19 C20 C16 120.0(2) . .
C15 C14 C11 111.01(18) . .
N2 C19 C20 119.9(2) . .
C18 C17 C16 119.8(2) . .
N1 C9 C10 122.69(18) . .
C14 C15 C16 112.94(19) . .
N1 C13 C12 122.43(19) . .
C1 O1 ZN1 113.53(12) . .

loop_
_geom_bond_atom_site_label_1
_geom_bond_atom_site_label_2
_geom_bond_distance
_geom_bond_site_symmetry_2
ZN1 O1 1.9274(14) .
ZN1 O7 1.9362(17) 1_565
ZN1 O1W 2.013(2) .
ZN1 N1 2.0182(15) .
S1 O4 1.4351(18) .
S1 O5 1.4525(15) .
S1 O3 1.4541(18) .
S1 C4 1.7780(18) .
O7 C8 1.268(2) .
O7 ZN1 1.9361(16) 1_545
O6 C8 1.225(2) .
N1 C9 1.333(2) .
N1 C13 1.343(3) .
C7 C6 1.390(2) .
C7 C2 1.393(2) .
C4 C5 1.383(3) .
C4 C3 1.387(2) .
C3 C2 1.390(2) .
C1 O2 1.236(2) .
C1 O1 1.275(2) .
C1 C2 1.498(2) .
C8 C6 1.502(2) .
N2 C18 1.326(3) .
N2 C19 1.328(3) .
C5 C6 1.395(2) .
C11 C12 1.374(3) .
C11 C10 1.379(3) .
C11 C14 1.510(2) .
C18 C17 1.360(3) .
C10 C9 1.381(3) .
C16 C20 1.377(4) .
C16 C17 1.387(3) .
C16 C15 1.510(3) .
C12 C13 1.378(3) .
C20 C19 1.370(3) .
C14 C15 1.504(3) .
